data_2223911
loop_
_publ_author_name
'Lee, Cho Hee'
'Kim, Mi Jong'
'Kim, Yeong-Joon'
'Je, Jong Tae'
'Lee, You-Soon'
'Kang, Sung Kwon'

_publ_section_title
;
 <i>anti</i>-9,10-Di(1-naphthyl)anthracene pyridine disolvate
;
_journal_coeditor_code LH2928
_journal_issue 11
_journal_name_full 'Acta Crystallographica Section E'
_journal_page_first o2842
_journal_paper_doi 10.1107/S1600536809042706
_journal_volume 65
_journal_year 2009
_chemical_formula_iupac 'C34 H22, 2C5 H5 N'
_chemical_formula_moiety 'C34 H22, 2(C5 H5 N)'
_chemical_formula_sum 'C44 H32 N2'
_chemical_formula_weight 588.72
_chemical_name_systematic
;
<i>anti</i>-9,10-Di(1-naphthyl)anthracene pyridine disolvate
;
_space_group_IT_number 14
_symmetry_cell_setting monoclinic
_symmetry_space_group_name_Hall '-P 2ybc'
_symmetry_space_group_name_H-M 'P 1 21/c 1'
_audit_creation_method 'WinGX routine CIF_UPDATE'
_cell_angle_alpha 90
_cell_angle_beta 93.34(3)
_cell_angle_gamma 90
_cell_formula_units_Z 2
_cell_length_a 8.9810(18)
_cell_length_b 24.166(5)
_cell_length_c 7.2740(15)
_cell_measurement_reflns_used 5150
_cell_measurement_temperature 174(2)
_cell_measurement_theta_max 28.1
_cell_measurement_theta_min 2.27
_cell_volume 1576.0(6)
_computing_cell_refinement 'SAINT (Bruker, 2002)'
_computing_data_collection 'SMART (Bruker, 2002)'
_computing_data_reduction 'SAINT (Bruker, 2002)'
_computing_molecular_graphics 'ORTEP-3 for Windows (Farrugia, 1997) and PLATON (Spek, 2009)'
_computing_publication_material 'WinGX publication routines (Farrugia, 1999)'
_computing_structure_refinement 'SHELXL97 (Sheldrick, 2008)'
_computing_structure_solution 'SHELXS97 (Sheldrick, 2008)'
_diffrn_ambient_temperature 174(2)
_diffrn_measured_fraction_theta_full 0.998
_diffrn_measured_fraction_theta_max 0.998
_diffrn_measurement_device_type 'Bruker SMART CCD area-detector'
_diffrn_measurement_method '\f and \w scans'
_diffrn_radiation_type MoK\a
_diffrn_radiation_wavelength 0.71073
_diffrn_reflns_av_R_equivalents 0.0255
_diffrn_reflns_limit_h_max 11
_diffrn_reflns_limit_h_min -11
_diffrn_reflns_limit_k_max 32
_diffrn_reflns_limit_k_min -31
_diffrn_reflns_limit_l_max 9
_diffrn_reflns_limit_l_min -9
_diffrn_reflns_number 16543
_diffrn_reflns_theta_full 28.29
_diffrn_reflns_theta_max 28.29
_diffrn_reflns_theta_min 1.69
_exptl_absorpt_coefficient_mu 0.072
_exptl_absorpt_correction_type none
_exptl_crystal_colour colourless
_exptl_crystal_density_diffrn 1.241
_exptl_crystal_density_method 'not measured'
_exptl_crystal_description block
_exptl_crystal_F_000 620
_exptl_crystal_size_max 0.16
_exptl_crystal_size_mid 0.16
_exptl_crystal_size_min 0.15
_refine_diff_density_max 0.268
_refine_diff_density_min -0.216
_refine_ls_extinction_method none
_refine_ls_goodness_of_fit_ref 1.026
_refine_ls_hydrogen_treatment constr
_refine_ls_matrix_type full
_refine_ls_number_parameters 208
_refine_ls_number_reflns 3897
_refine_ls_number_restraints 0
_refine_ls_restrained_S_all 1.026
_refine_ls_R_factor_gt 0.0436
_refine_ls_shift/su_max 0.001
_refine_ls_structure_factor_coef Fsqd
_refine_ls_weighting_details 'calc w=1/[\s^2^(Fo^2^)+(0.0481P)^2^+0.4153P] where P=(Fo^2^+2Fc^2^)/3'
_refine_ls_weighting_scheme calc
_refine_ls_wR_factor_ref 0.1155
_reflns_number_gt 3121
_reflns_number_total 3897
_reflns_threshold_expression I>2\s(I)
_cod_data_source_file lh2928.cif
_cod_data_source_block I
_cod_database_code 2223911
_cod_database_fobs_code 2223911

loop_
_symmetry_equiv_pos_as_xyz
'x, y, z'
'-x, y+1/2, -z+1/2'
'-x, -y, -z'
'x, -y-1/2, z-1/2'

loop_
_atom_site_type_symbol
_atom_site_label
_atom_site_fract_x
_atom_site_fract_y
_atom_site_fract_z
_atom_site_U_iso_or_equiv
_atom_site_adp_type
_atom_site_calc_flag
_atom_site_refinement_flags
_atom_site_occupancy
_atom_site_disorder_assembly
_atom_site_disorder_group
C C1 0.05625(11) 0.54185(4) 0.38731(15) 0.0273(2) Uani d . 1 . .
C C2 0.11828(13) 0.58393(5) 0.27710(17) 0.0338(3) Uani d . 1 . .
H H2 0.0574 0.6018 0.188 0.041 Uiso calc R 1 . .
C C3 0.26455(14) 0.59831(5) 0.29986(19) 0.0396(3) Uani d . 1 . .
H H3 0.3027 0.6256 0.2256 0.048 Uiso calc R 1 . .
C C4 0.35912(13) 0.57214(5) 0.43571(19) 0.0389(3) Uani d . 1 . .
H H4 0.4591 0.5822 0.4496 0.047 Uiso calc R 1 . .
C C5 0.30516(12) 0.53240(5) 0.54615(17) 0.0324(3) Uani d . 1 . .
H H5 0.3687 0.5158 0.6353 0.039 Uiso calc R 1 . .
C C6 0.15163(11) 0.51567(4) 0.52738(15) 0.0268(2) Uani d . 1 . .
C C7 -0.09396(11) 0.52557(4) 0.36048(15) 0.0268(2) Uani d . 1 . .
C C8 -0.19254(12) 0.55196(5) 0.21282(15) 0.0294(2) Uani d . 1 . .
C C9 -0.26471(11) 0.60328(5) 0.24560(15) 0.0278(2) Uani d . 1 . .
C C10 -0.24646(12) 0.63180(5) 0.41558(17) 0.0326(3) Uani d . 1 . .
H H10 -0.1844 0.6171 0.51 0.039 Uiso calc R 1 . .
C C11 -0.31893(14) 0.68071(5) 0.4428(2) 0.0424(3) Uani d . 1 . .
H H11 -0.3059 0.6989 0.5553 0.051 Uiso calc R 1 . .
C C12 -0.41311(14) 0.70367(5) 0.3013(2) 0.0459(3) Uani d . 1 . .
H H12 -0.4615 0.737 0.3205 0.055 Uiso calc R 1 . .
C C13 -0.43357(13) 0.67737(5) 0.1369(2) 0.0419(3) Uani d . 1 . .
H H13 -0.4966 0.6929 0.0449 0.05 Uiso calc R 1 . .
C C14 -0.36078(12) 0.62677(5) 0.10307(17) 0.0333(3) Uani d . 1 . .
C C15 -0.38159(15) 0.59853(6) -0.06721(18) 0.0446(3) Uani d . 1 . .
H H15 -0.4441 0.6136 -0.1607 0.054 Uiso calc R 1 . .
C C16 -0.31118(16) 0.54967(7) -0.09547(18) 0.0491(4) Uani d . 1 . .
H H16 -0.3257 0.5316 -0.2079 0.059 Uiso calc R 1 . .
C C17 -0.21627(14) 0.52640(6) 0.04517(18) 0.0409(3) Uani d . 1 . .
H H17 -0.1687 0.493 0.0239 0.049 Uiso calc R 1 . .
N N18 0.26262(13) 0.69991(6) 0.82489(18) 0.0519(3) Uani d . 1 . .
C C19 0.19358(17) 0.74566(6) 0.8706(2) 0.0503(3) Uani d . 1 . .
H H19 0.25 0.7778 0.8841 0.06 Uiso calc R 1 . .
C C20 0.04512(18) 0.74902(8) 0.8994(2) 0.0598(4) Uani d . 1 . .
H H20 0.0026 0.7826 0.9302 0.072 Uiso calc R 1 . .
C C21 -0.03967(18) 0.70250(9) 0.8825(2) 0.0664(5) Uani d . 1 . .
H H21 -0.1409 0.7036 0.9029 0.08 Uiso calc R 1 . .
C C22 0.0270(2) 0.65402(8) 0.8348(2) 0.0649(5) Uani d . 1 . .
H H22 -0.0279 0.6215 0.8212 0.078 Uiso calc R 1 . .
C C23 0.1781(2) 0.65463(7) 0.8073(2) 0.0588(4) Uani d . 1 . .
H H23 0.2232 0.6217 0.7748 0.071 Uiso calc R 1 . .

loop_
_atom_site_aniso_label
_atom_site_aniso_U_11
_atom_site_aniso_U_22
_atom_site_aniso_U_33
_atom_site_aniso_U_12
_atom_site_aniso_U_13
_atom_site_aniso_U_23
C1 0.0250(5) 0.0259(5) 0.0313(5) 0.0001(4) 0.0047(4) -0.0023(4)
C2 0.0320(6) 0.0325(6) 0.0373(6) -0.0009(4) 0.0052(5) 0.0035(5)
C3 0.0358(6) 0.0362(6) 0.0479(7) -0.0078(5) 0.0111(5) 0.0043(5)
C4 0.0252(5) 0.0408(7) 0.0512(7) -0.0072(5) 0.0066(5) -0.0028(6)
C5 0.0238(5) 0.0333(6) 0.0402(6) -0.0009(4) 0.0015(4) -0.0037(5)
C6 0.0238(5) 0.0255(5) 0.0315(5) 0.0007(4) 0.0038(4) -0.0040(4)
C7 0.0252(5) 0.0254(5) 0.0298(5) 0.0015(4) 0.0019(4) -0.0029(4)
C8 0.0255(5) 0.0329(6) 0.0298(5) -0.0010(4) 0.0019(4) 0.0001(4)
C9 0.0215(5) 0.0301(5) 0.0319(5) -0.0034(4) 0.0015(4) 0.0034(4)
C10 0.0269(5) 0.0322(6) 0.0383(6) -0.0001(4) -0.0007(4) -0.0020(5)
C11 0.0362(6) 0.0365(7) 0.0546(8) 0.0003(5) 0.0033(6) -0.0098(6)
C12 0.0325(6) 0.0305(6) 0.0748(10) 0.0043(5) 0.0053(6) 0.0014(6)
C13 0.0273(6) 0.0391(7) 0.0590(8) 0.0016(5) -0.0010(5) 0.0169(6)
C14 0.0242(5) 0.0377(6) 0.0379(6) -0.0032(4) -0.0001(4) 0.0094(5)
C15 0.0379(7) 0.0612(9) 0.0338(6) -0.0026(6) -0.0071(5) 0.0092(6)
C16 0.0494(8) 0.0666(10) 0.0303(6) -0.0016(7) -0.0047(6) -0.0088(6)
C17 0.0407(7) 0.0451(7) 0.0366(7) 0.0031(5) 0.0006(5) -0.0087(5)
N18 0.0425(6) 0.0580(8) 0.0549(7) 0.0085(5) -0.0004(5) 0.0005(6)
C19 0.0489(8) 0.0498(8) 0.0515(8) -0.0012(6) -0.0031(6) -0.0031(7)
C20 0.0540(9) 0.0713(11) 0.0545(9) 0.0175(8) 0.0065(7) -0.0048(8)
C21 0.0395(8) 0.1033(15) 0.0563(10) -0.0012(9) 0.0011(7) 0.0171(10)
C22 0.0730(11) 0.0685(11) 0.0503(9) -0.0279(9) -0.0201(8) 0.0170(8)
C23 0.0767(11) 0.0469(9) 0.0515(9) 0.0112(8) -0.0073(8) -0.0021(7)

loop_
_atom_type_symbol
_atom_type_description
_atom_type_scat_dispersion_real
_atom_type_scat_dispersion_imag
_atom_type_scat_source
C C 0.0033 0.0016 'International Tables Vol C Tables 4.2.6.8 and 6.1.1.4'
H H 0 0 'International Tables Vol C Tables 4.2.6.8 and 6.1.1.4'
N N 0.0061 0.0033 'International Tables Vol C Tables 4.2.6.8 and 6.1.1.4'

loop_
_geom_angle_atom_site_label_1
_geom_angle_atom_site_label_2
_geom_angle_atom_site_label_3
_geom_angle_site_symmetry_1
_geom_angle_site_symmetry_3
_geom_angle
_geom_angle_publ_flag
C7 C1 C2 . . 121.55(10) ?
C7 C1 C6 . . 120.10(10) ?
C2 C1 C6 . . 118.35(10) ?
C3 C2 C1 . . 121.30(11) ?
C3 C2 H2 . . 119.4 ?
C1 C2 H2 . . 119.4 ?
C2 C3 C4 . . 120.49(11) ?
C2 C3 H3 . . 119.8 ?
C4 C3 H3 . . 119.8 ?
C5 C4 C3 . . 120.57(11) ?
C5 C4 H4 . . 119.7 ?
C3 C4 H4 . . 119.7 ?
C4 C5 C6 . . 121.07(11) ?
C4 C5 H5 . . 119.5 ?
C6 C5 H5 . . 119.5 ?
C7 C6 C5 3_566 . 121.91(10) ?
C7 C6 C1 3_566 . 119.89(9) ?
C5 C6 C1 . . 118.19(10) ?
C6 C7 C1 3_566 . 120.01(10) ?
C6 C7 C8 3_566 . 119.79(9) ?
C1 C7 C8 . . 120.20(10) ?
C17 C8 C9 . . 119.43(11) ?
C17 C8 C7 . . 120.09(11) ?
C9 C8 C7 . . 120.47(10) ?
C10 C9 C8 . . 122.58(10) ?
C10 C9 C14 . . 118.34(11) ?
C8 C9 C14 . . 119.07(10) ?
C11 C10 C9 . . 120.96(11) ?
C11 C10 H10 . . 119.5 ?
C9 C10 H10 . . 119.5 ?
C10 C11 C12 . . 120.33(13) ?
C10 C11 H11 . . 119.8 ?
C12 C11 H11 . . 119.8 ?
C13 C12 C11 . . 120.29(12) ?
C13 C12 H12 . . 119.9 ?
C11 C12 H12 . . 119.9 ?
C12 C13 C14 . . 121.19(12) ?
C12 C13 H13 . . 119.4 ?
C14 C13 H13 . . 119.4 ?
C13 C14 C15 . . 121.98(12) ?
C13 C14 C9 . . 118.89(12) ?
C15 C14 C9 . . 119.13(12) ?
C16 C15 C14 . . 120.74(12) ?
C16 C15 H15 . . 119.6 ?
C14 C15 H15 . . 119.6 ?
C15 C16 C17 . . 120.21(12) ?
C15 C16 H16 . . 119.9 ?
C17 C16 H16 . . 119.9 ?
C8 C17 C16 . . 121.42(13) ?
C8 C17 H17 . . 119.3 ?
C16 C17 H17 . . 119.3 ?
C19 N18 C23 . . 116.01(14) ?
N18 C19 C20 . . 124.50(15) ?
N18 C19 H19 . . 117.8 ?
C20 C19 H19 . . 117.8 ?
C21 C20 C19 . . 118.96(16) ?
C21 C20 H20 . . 120.5 ?
C19 C20 H20 . . 120.5 ?
C20 C21 C22 . . 118.66(15) ?
C20 C21 H21 . . 120.7 ?
C22 C21 H21 . . 120.7 ?
C21 C22 C23 . . 118.33(16) ?
C21 C22 H22 . . 120.8 ?
C23 C22 H22 . . 120.8 ?
N18 C23 C22 . . 123.54(16) ?
N18 C23 H23 . . 118.2 ?
C22 C23 H23 . . 118.2 ?

loop_
_geom_bond_atom_site_label_1
_geom_bond_atom_site_label_2
_geom_bond_site_symmetry_2
_geom_bond_distance
_geom_bond_publ_flag
C1 C7 . 1.4079(15) ?
C1 C2 . 1.4281(16) ?
C1 C6 . 1.4388(16) ?
C2 C3 . 1.3596(17) ?
C2 H2 . 0.93 ?
C3 C4 . 1.4143(19) ?
C3 H3 . 0.93 ?
C4 C5 . 1.3593(17) ?
C4 H4 . 0.93 ?
C5 C6 . 1.4358(15) ?
C5 H5 . 0.93 ?
C6 C7 3_566 1.4057(15) ?
C7 C6 3_566 1.4057(15) ?
C7 C8 . 1.4944(16) ?
C8 C17 . 1.3725(17) ?
C8 C9 . 1.4260(15) ?
C9 C10 . 1.4166(16) ?
C9 C14 . 1.4273(16) ?
C10 C11 . 1.3693(17) ?
C10 H10 . 0.93 ?
C11 C12 . 1.408(2) ?
C11 H11 . 0.93 ?
C12 C13 . 1.357(2) ?
C12 H12 . 0.93 ?
C13 C14 . 1.4149(18) ?
C13 H13 . 0.93 ?
C14 C15 . 1.4170(19) ?
C15 C16 . 1.361(2) ?
C15 H15 . 0.93 ?
C16 C17 . 1.4099(19) ?
C16 H16 . 0.93 ?
C17 H17 . 0.93 ?
N18 C19 . 1.3197(19) ?
N18 C23 . 1.333(2) ?
C19 C20 . 1.364(2) ?
C19 H19 . 0.93 ?
C20 C21 . 1.359(3) ?
C20 H20 . 0.93 ?
C21 C22 . 1.370(3) ?
C21 H21 . 0.93 ?
C22 C23 . 1.383(3) ?
C22 H22 . 0.93 ?
C23 H23 . 0.93 ?

loop_
_geom_hbond_atom_site_label_D
_geom_hbond_atom_site_label_H
_geom_hbond_atom_site_label_A
_geom_hbond_site_symmetry_A
_geom_hbond_distance_DH
_geom_hbond_distance_HA
_geom_hbond_distance_DA
_geom_hbond_angle_DHA
_geom_hbond_publ_flag
C13 H13 N18 1_454 0.93 2.62 3.4887(19) 156 yes
C4 H4 Cg1 1_655 0.93 2.86 3.6026(15) 138 yes
C16 H16 Cg2 3_565 0.93 2.85 3.6177(18) 141 yes
